data_2202054
loop_
_publ_author_name
'Daniel E. Lynch'
'Ian McClenaghan'

_publ_section_title 2-(4-Methoxyphenyl)-5-(4-methylpent-3-enyl)-2,3,3a,4,7,7a-hexahydro-1<i>H</i>-isoindole-1,3-dione
_journal_issue 2
_journal_name_full 'Acta Crystallographica Section E'
_journal_page_first o198
_journal_page_last o199
_journal_paper_doi 10.1107/S160053680300120X
_journal_volume 59
_journal_year 2003
_chemical_formula_iupac 'C21 H25 N O3'
_chemical_formula_moiety 'C21 H25 N O3'
_chemical_formula_sum 'C21 H25 N O3'
_chemical_formula_weight 339.42
_chemical_name_systematic
;
2-(4-Methoxyphenyl)-5-(4-methylpent-3-enyl)-2,3,3a,4,7,7a-hexahydro-
1H-isoindole-1,3-dione
;
_space_group_IT_number 14
_symmetry_cell_setting monoclinic
_symmetry_space_group_name_Hall '-P 2ybc'
_symmetry_space_group_name_H-M 'P 1 21/c 1'
_atom_sites_solution_hydrogens geom
_atom_sites_solution_primary direct
_atom_sites_solution_secondary difmap
_audit_creation_method SHELXL-97
_cell_angle_alpha 90.00
_cell_angle_beta 110.584(5)
_cell_angle_gamma 90.00
_cell_formula_units_Z 4
_cell_length_a 17.001(2)
_cell_length_b 6.5492(10)
_cell_length_c 17.145(3)
_cell_measurement_reflns_used 20434
_cell_measurement_temperature 150(2)
_cell_measurement_theta_max 27.48
_cell_measurement_theta_min 2.91
_cell_volume 1787.1(5)
_computing_cell_refinement 'DENZO and COLLECT'
_computing_data_collection 'DENZO (Otwinowski & Minor, 1997) and COLLECT (Hooft, 1998)'
_computing_data_reduction 'DENZO and COLLECT'
_computing_molecular_graphics 'PLATON97 (Spek, 1997)'
_computing_publication_material SHELXL97
_computing_structure_refinement 'SHELXL97 (Sheldrick, 1997)'
_computing_structure_solution 'SHELXS97 (Sheldrick, 1997)'
_diffrn_ambient_temperature 150(2)
_diffrn_detector_area_resol_mean 9.091
_diffrn_measured_fraction_theta_full 0.932
_diffrn_measured_fraction_theta_max 0.932
_diffrn_measurement_device_type 'Bruker--Nonius KappaCCD area-detector'
_diffrn_measurement_method '\f and \w'
_diffrn_radiation_monochromator graphite
_diffrn_radiation_source 'Bruker--Nonius FR591 rotating anode'
_diffrn_radiation_type MoK\a
_diffrn_radiation_wavelength 0.71073
_diffrn_reflns_av_R_equivalents 0.1289
_diffrn_reflns_av_sigmaI/netI 0.1461
_diffrn_reflns_limit_h_max 20
_diffrn_reflns_limit_h_min -18
_diffrn_reflns_limit_k_max 7
_diffrn_reflns_limit_k_min -7
_diffrn_reflns_limit_l_max 20
_diffrn_reflns_limit_l_min -19
_diffrn_reflns_number 8778
_diffrn_reflns_theta_full 25.00
_diffrn_reflns_theta_max 25.00
_diffrn_reflns_theta_min 3.22
_diffrn_standards_decay_% 0
_diffrn_standards_number 0
_exptl_absorpt_coefficient_mu 0.084
_exptl_absorpt_correction_T_max 0.998
_exptl_absorpt_correction_T_min 0.983
_exptl_absorpt_correction_type multi-scan
_exptl_absorpt_process_details '(SORTAV; Blessing, 1995)'
_exptl_crystal_colour colourless
_exptl_crystal_density_diffrn 1.262
_exptl_crystal_density_method 'not measured'
_exptl_crystal_description prism
_exptl_crystal_F_000 728
_exptl_crystal_size_max 0.20
_exptl_crystal_size_mid 0.15
_exptl_crystal_size_min 0.03
_refine_diff_density_max 0.298
_refine_diff_density_min -0.317
_refine_ls_extinction_method none
_refine_ls_goodness_of_fit_ref 0.941
_refine_ls_hydrogen_treatment constr
_refine_ls_matrix_type full
_refine_ls_number_parameters 247
_refine_ls_number_reflns 2934
_refine_ls_number_restraints 29
_refine_ls_restrained_S_all 0.952
_refine_ls_R_factor_all 0.1819
_refine_ls_R_factor_gt 0.0737
_refine_ls_shift/su_max <0.001
_refine_ls_shift/su_mean <0.001
_refine_ls_structure_factor_coef Fsqd
_refine_ls_weighting_details 'w = 1/[\s^2^(Fo^2^)+(0.1159P)^2^] where P = (Fo^2^+2Fc^2^)/3'
_refine_ls_weighting_scheme calc
_refine_ls_wR_factor_gt 0.1687
_refine_ls_wR_factor_ref 0.2233
_reflns_number_gt 1368
_reflns_number_total 2934
_reflns_threshold_expression I>2\s(I)
_cod_data_source_file na6195.cif
_cod_data_source_block I
_cod_depositor_comments
;
The following automatic conversions were performed:
'_symmetry_cell_setting' value 'Monoclinic' changed to 'monoclinic'
according to '/home/saulius/struct/CIF-dictionaries/cif_core.dic'
dictionary named 'cif_core.dic' version 2.4.1 from 2010-06-29.

Automatic conversion script
Id: cif_fix_enum 1527 2010-12-29 10:47:43Z saulius 

The following automatic conversions were performed:

'_symmetry_cell_setting' value 'Monoclinic' changed to 'monoclinic'
according to /home/saulius/struct/CIF-dictionaries/cif_core.dic
dictionary named 'cif_core.dic' version 2.4.1 from 2010-06-29.

Automatic conversion script
Id: cif_fix_values 1715 2011-07-08 13:25:40Z adriana 
;
_cod_original_sg_symbol_H-M 'P 21/c'
_cod_database_code 2202054

loop_
_symmetry_equiv_pos_as_xyz
'x, y, z'
'-x, y+1/2, -z+1/2'
'-x, -y, -z'
'x, -y-1/2, z-1/2'

loop_
_atom_site_label
_atom_site_fract_x
_atom_site_fract_y
_atom_site_fract_z
_atom_site_U_iso_or_equiv
_atom_site_adp_type
_atom_site_calc_flag
_atom_site_refinement_flags
_atom_site_occupancy
_atom_site_disorder_assembly
_atom_site_disorder_group
_atom_site_type_symbol
C1 -0.2069(3) 1.1541(7) 0.2145(3) 0.0426(11) Uani d . 1 C . C
O1 -0.19386(19) 0.9842(5) 0.24579(19) 0.0563(9) Uani d . 1 . . O
N2 -0.16329(19) 1.2394(5) 0.16848(19) 0.0354(9) Uani d . 1 . . N
C21 -0.0957(3) 1.1381(6) 0.1522(2) 0.0370(10) Uani d . 1 . . C
C22 -0.1080(3) 0.9563(6) 0.1113(2) 0.0399(11) Uani d . 1 . . C
H22 -0.1623 0.8960 0.0926 0.050 Uiso calc R 1 . . H
C23 -0.0421(3) 0.8575(6) 0.0966(3) 0.0393(11) Uani d . 1 . . C
H23 -0.0505 0.7299 0.0686 0.049 Uiso calc R 1 . . H
C24 0.0358(3) 0.9498(6) 0.1239(2) 0.0394(11) Uani d . 1 . . C
C25 0.0473(3) 1.1336(6) 0.1644(3) 0.0411(11) Uani d . 1 . . C
H25 0.1013 1.1956 0.1823 0.051 Uiso calc R 1 . . H
C26 -0.0178(3) 1.2307(6) 0.1796(2) 0.0399(11) Uani d . 1 . . C
H26 -0.0092 1.3577 0.2082 0.050 Uiso calc R 1 . . H
O21 0.10419(17) 0.8646(4) 0.11353(18) 0.0479(8) Uani d . 1 . . O
C27 0.0941(3) 0.6843(7) 0.0644(3) 0.0510(12) Uani d . 1 . . C
H271 0.0763 0.5714 0.0919 0.064 Uiso calc R 1 . . H
H272 0.1476 0.6496 0.0581 0.064 Uiso calc R 1 . . H
H273 0.0513 0.7079 0.0093 0.064 Uiso calc R 1 . . H
C3 -0.1976(3) 1.4218(7) 0.1317(3) 0.0434(11) Uani d . 1 . . C
O3 -0.17827(18) 1.5097(4) 0.07968(19) 0.0518(9) Uani d . 1 . . O
C4 -0.3450(3) 1.5392(9) 0.0946(4) 0.0791(18) Uani d . 1 . . C
H41 -0.3855 1.6036 0.1169 0.099 Uiso calc R 1 A 1 H
H42 -0.3320 1.6386 0.0574 0.099 Uiso calc R 1 A 1 H
C5 -0.3833(3) 1.3527(12) 0.0465(3) 0.0704(17) Uani d . 1 . . C
C51A -0.4068(5) 1.3958(12) -0.0477(4) 0.073(2) Uani d PDU 0.70 C 1 C
H511 -0.3603 1.4696 -0.0574 0.091 Uiso calc PR 0.70 C 1 H
H512 -0.4575 1.4835 -0.0673 0.091 Uiso calc PR 0.70 C 1 H
C51B -0.4308(10) 1.274(3) -0.0427(9) 0.076(6) Uani d PDU 0.30 C 2 C
H513 -0.4835 1.3523 -0.0675 0.095 Uiso calc PR 0.30 C 2 H
H514 -0.4457 1.1287 -0.0403 0.095 Uiso calc PR 0.30 C 2 H
C52A -0.4242(5) 1.1936(12) -0.0973(5) 0.075(2) Uani d PDU 0.70 C 1 C
H523 -0.4535 1.2222 -0.1573 0.094 Uiso calc PR 0.70 C 1 H
H524 -0.4608 1.1049 -0.0780 0.094 Uiso calc PR 0.70 C 1 H
C52B -0.3773(14) 1.295(3) -0.0984(12) 0.094(7) Uani d PDU 0.30 C 2 C
H521 -0.3344 1.4042 -0.0787 0.118 Uiso calc PR 0.30 C 2 H
H522 -0.4121 1.3194 -0.1575 0.118 Uiso calc PR 0.30 C 2 H
C53 -0.3383(4) 1.0818(11) -0.0842(4) 0.097(2) Uani d . 1 . . C
H53 -0.2874 1.1382 -0.0471 0.121 Uiso calc R 1 . . H
C54 -0.3365(3) 0.9123(9) -0.1238(3) 0.0637(15) Uani d . 1 . . C
C55 -0.2582(3) 0.7912(8) -0.1072(3) 0.0641(14) Uani d . 1 . . C
H551 -0.2099 0.8717 -0.0729 0.080 Uiso calc R 1 . . H
H552 -0.2516 0.7568 -0.1602 0.080 Uiso calc R 1 . . H
H553 -0.2618 0.6654 -0.0777 0.080 Uiso calc R 1 . . H
C56 -0.4106(3) 0.8276(9) -0.1907(4) 0.0928(19) Uani d . 1 . . C
H561 -0.4273 0.6989 -0.1719 0.116 Uiso calc R 1 . . H
H562 -0.3962 0.8025 -0.2405 0.116 Uiso calc R 1 . . H
H563 -0.4571 0.9252 -0.2041 0.116 Uiso calc R 1 . . H
C6 -0.3888(3) 1.1894(11) 0.0879(4) 0.0758(17) Uani d . 1 . . C
H6 -0.4113 1.0666 0.0593 0.095 Uiso calc R 1 B 1 H
C7 -0.3595(3) 1.1980(8) 0.1807(3) 0.0653(15) Uani d . 1 C . C
H71 -0.3561 1.0575 0.2030 0.082 Uiso calc R 1 . . H
H72 -0.4009 1.2746 0.1978 0.082 Uiso calc R 1 . . H
C8 -0.2733(3) 1.3006(7) 0.2179(3) 0.0479(12) Uani d . 1 . . C
H8 -0.2628 1.3423 0.2768 0.060 Uiso calc R 1 C . H
C9 -0.2638(3) 1.4835(7) 0.1672(3) 0.0492(12) Uani d . 1 C . C
H9 -0.2438 1.6044 0.2046 0.061 Uiso calc R 1 . . H

loop_
_atom_site_aniso_label
_atom_site_aniso_U_11
_atom_site_aniso_U_22
_atom_site_aniso_U_33
_atom_site_aniso_U_12
_atom_site_aniso_U_13
_atom_site_aniso_U_23
C1 0.042(3) 0.042(3) 0.041(3) 0.003(2) 0.011(2) -0.001(2)
O1 0.058(2) 0.053(2) 0.067(2) 0.0071(17) 0.0332(18) 0.0113(18)
N2 0.034(2) 0.034(2) 0.041(2) 0.0016(16) 0.0164(17) 0.0014(17)
C21 0.034(3) 0.038(3) 0.037(2) -0.002(2) 0.009(2) -0.001(2)
C22 0.030(3) 0.048(3) 0.040(3) -0.005(2) 0.010(2) -0.005(2)
C23 0.036(3) 0.034(2) 0.048(3) -0.002(2) 0.015(2) -0.006(2)
C24 0.038(3) 0.044(3) 0.039(3) 0.001(2) 0.016(2) -0.002(2)
C25 0.032(3) 0.044(3) 0.048(3) 0.000(2) 0.015(2) -0.001(2)
C26 0.039(3) 0.039(2) 0.040(3) -0.007(2) 0.012(2) -0.003(2)
O21 0.0316(18) 0.0525(19) 0.061(2) 0.0032(14) 0.0187(15) -0.0059(16)
C27 0.042(3) 0.052(3) 0.058(3) 0.009(2) 0.018(2) -0.007(3)
C3 0.042(3) 0.041(3) 0.049(3) -0.002(2) 0.016(2) 0.004(2)
O3 0.047(2) 0.0461(18) 0.065(2) 0.0022(15) 0.0223(18) 0.0094(17)
C4 0.051(4) 0.099(5) 0.098(5) 0.034(3) 0.039(3) 0.046(4)
C5 0.038(3) 0.119(5) 0.049(4) 0.020(3) 0.009(3) -0.006(4)
C51A 0.059(4) 0.091(4) 0.075(4) 0.005(3) 0.030(3) 0.013(4)
C51B 0.072(7) 0.073(7) 0.080(7) 0.006(5) 0.023(5) -0.006(5)
C52A 0.064(4) 0.089(4) 0.064(4) 0.006(4) 0.013(3) -0.005(4)
C52B 0.099(8) 0.093(8) 0.091(8) 0.000(5) 0.033(5) 0.001(5)
C53 0.115(6) 0.118(5) 0.051(4) 0.033(4) 0.021(3) 0.000(4)
C54 0.058(4) 0.079(4) 0.056(3) 0.002(3) 0.021(3) 0.010(3)
C55 0.047(3) 0.084(4) 0.061(3) -0.002(3) 0.018(3) 0.002(3)
C56 0.058(4) 0.102(5) 0.102(5) 0.003(3) 0.008(4) 0.010(4)
C6 0.031(3) 0.101(5) 0.094(5) -0.002(3) 0.021(3) -0.021(4)
C7 0.046(3) 0.072(3) 0.087(4) -0.001(3) 0.035(3) -0.003(3)
C8 0.042(3) 0.058(3) 0.046(3) 0.005(2) 0.018(2) -0.006(2)
C9 0.044(3) 0.045(3) 0.059(3) 0.008(2) 0.019(3) -0.002(2)

loop_
_atom_type_symbol
_atom_type_description
_atom_type_scat_dispersion_real
_atom_type_scat_dispersion_imag
_atom_type_scat_source
C C 0.0033 0.0016 'International Tables Vol C Tables 4.2.6.8 and 6.1.1.4'
H H 0.0000 0.0000 'International Tables Vol C Tables 4.2.6.8 and 6.1.1.4'
N N 0.0061 0.0033 'International Tables Vol C Tables 4.2.6.8 and 6.1.1.4'
O O 0.0106 0.0060 'International Tables Vol C Tables 4.2.6.8 and 6.1.1.4'

loop_
_geom_angle_atom_site_label_1
_geom_angle_atom_site_label_2
_geom_angle_atom_site_label_3
_geom_angle
O1 C1 N2 124.7(4)
O1 C1 C8 126.1(4)
N2 C1 C8 109.1(4)
C1 N2 C3 112.7(3)
C1 N2 C21 123.6(3)
C3 N2 C21 123.3(3)
C22 C21 C26 121.1(4)
C22 C21 N2 121.0(4)
C26 C21 N2 117.9(4)
C21 C22 C23 120.8(4)
C21 C22 H22 119.6
C23 C22 H22 119.6
C24 C23 C22 118.2(4)
C24 C23 H23 120.9
C22 C23 H23 120.9
O21 C24 C25 116.8(4)
O21 C24 C23 122.7(4)
C25 C24 C23 120.4(4)
C24 C25 C26 121.4(4)
C24 C25 H25 119.3
C26 C25 H25 119.3
C25 C26 C21 118.0(4)
C25 C26 H26 121.0
C21 C26 H26 121.0
C24 O21 C27 119.2(3)
O21 C27 H271 109.5
O21 C27 H272 109.5
H271 C27 H272 109.5
O21 C27 H273 109.5
H271 C27 H273 109.5
H272 C27 H273 109.5
O3 C3 N2 124.9(4)
O3 C3 C9 127.5(4)
N2 C3 C9 107.6(4)
C5 C4 C9 110.2(4)
C5 C4 H41 109.6
C9 C4 H41 109.6
C5 C4 H42 109.6
C9 C4 H42 109.6
H41 C4 H42 108.1
C53 C54 C56 123.5(6)
C53 C54 C55 122.4(5)
C56 C54 C55 114.0(5)
C54 C55 H551 109.5
C54 C55 H552 109.5
H551 C55 H552 109.5
C54 C55 H553 109.5
H551 C55 H553 109.5
H552 C55 H553 109.5
C54 C56 H561 109.5
C54 C56 H562 109.5
H561 C56 H562 109.5
C54 C56 H563 109.5
H561 C56 H563 109.5
H562 C56 H563 109.5
C5 C6 C7 119.2(5)
C5 C6 H6 120.4
C7 C6 H6 120.4
C6 C7 C8 111.9(4)
C6 C7 H71 109.2
C8 C7 H71 109.2
C6 C7 H72 109.2
C8 C7 H72 109.2
H71 C7 H72 107.9
C1 C8 C9 104.4(3)
C1 C8 C7 109.0(4)
C9 C8 C7 112.6(4)
C1 C8 H8 110.2
C9 C8 H8 110.2
C7 C8 H8 110.2
C3 C9 C8 105.3(3)
C3 C9 C4 108.7(4)
C8 C9 C4 113.7(4)
C3 C9 H9 109.7
C8 C9 H9 109.7
C4 C9 H9 109.7
C6 C5 C4 118.1(5)
C6 C5 C51A 132.5(7)
C4 C5 C51A 109.3(6)
C5 C51A C52A 110.4(6)
C5 C51A H511 109.6
C52A C51A H511 109.6
C5 C51A H512 109.6
C52A C51A H512 109.6
H511 C51A H512 108.1
C51A C52A C53 109.3(6)
C51A C52A H523 109.8
C53 C52A H523 109.8
C51A C52A H524 109.8
C53 C52A H524 109.8
H523 C52A H524 108.3
C54 C53 C52A 120.6(6)
C54 C53 H53 119.7
C52A C53 H53 119.7
C52B C51B H513 109.3
C52B C51B H514 109.3
H513 C51B H514 108.0
C51B C52B H521 112.2
C51B C52B H522 112.2
H521 C52B H522 109.8

loop_
_geom_bond_atom_site_label_1
_geom_bond_atom_site_label_2
_geom_bond_site_symmetry_2
_geom_bond_distance
_geom_bond_publ_flag
C1 O1 . 1.222(5) ?
C1 N2 . 1.377(5) ?
C1 C8 . 1.498(6) ?
N2 C3 . 1.381(5) ?
N2 C21 . 1.438(5) ?
C21 C22 . 1.359(5) ?
C21 C26 . 1.380(5) ?
C22 C23 . 1.391(5) ?
C22 H22 . 0.95 ?
C23 C24 . 1.379(6) ?
C23 H23 . 0.95 ?
C24 O21 . 1.357(5) ?
C24 C25 . 1.369(5) ?
C25 C26 . 1.378(5) ?
C25 H25 . 0.95 ?
C26 H26 . 0.95 ?
O21 C27 . 1.426(5) ?
C27 H271 . 0.98 ?
C27 H272 . 0.98 ?
C27 H273 . 0.98 ?
C3 O3 . 1.200(5) ?
C3 C9 . 1.511(6) ?
C4 C5 . 1.489(8) ?
C4 C9 . 1.542(7) ?
C4 H41 . 0.99 ?
C4 H42 . 0.99 ?
C5 C51A . 1.548(8) ?
C51A C52A . 1.545(9) ?
C51A H511 . 0.99 ?
C51A H512 . 0.99 ?
C52A C53 . 1.577(9) ?
C52A H523 . 0.99 ?
C52A H524 . 0.99 ?
C53 H53 . 0.95 ?
C51B C52B . 1.539(16) ?
C51B H513 . 0.99 ?
C51B H514 . 0.99 ?
C52B H521 . 0.99 ?
C52B H522 . 0.99 ?
C54 C53 . 1.307(7) ?
C54 C56 . 1.481(7) ?
C54 C55 . 1.488(6) ?
C55 H551 . 0.98 ?
C55 H552 . 0.98 ?
C55 H553 . 0.98 ?
C56 H561 . 0.98 ?
C56 H562 . 0.98 ?
C56 H563 . 0.98 ?
C6 C5 . 1.305(7) ?
C6 C7 . 1.491(7) ?
C6 H6 . 0.95 ?
C7 C8 . 1.532(6) ?
C7 H71 . 0.99 ?
C7 H72 . 0.99 ?
C8 C9 . 1.522(6) ?
C8 H8 . 1.00 ?
C9 H9 . 1.00 ?

loop_
_geom_hbond_atom_site_label_D
_geom_hbond_atom_site_label_H
_geom_hbond_atom_site_label_A
_geom_hbond_site_symmetry_A
_geom_hbond_distance_DH
_geom_hbond_distance_HA
_geom_hbond_distance_DA
_geom_hbond_angle_DHA
_geom_hbond_publ_flag
C22 H22 O3 1_545 0.95 2.55 3.134(5) 120 yes
C25 H25 O1 2 0.95 2.49 3.340(5) 149 yes

loop_
_geom_torsion_atom_site_label_1
_geom_torsion_atom_site_label_2
_geom_torsion_atom_site_label_3
_geom_torsion_atom_site_label_4
_geom_torsion
O1 C1 N2 C3 172.3(4)
C8 C1 N2 C3 -6.4(4)
O1 C1 N2 C21 -0.6(6)
C8 C1 N2 C21 -179.3(4)
C1 N2 C21 C22 59.6(5)
C3 N2 C21 C22 -112.6(4)
C1 N2 C21 C26 -120.1(4)
C3 N2 C21 C26 67.7(5)
C26 C21 C22 C23 0.6(6)
N2 C21 C22 C23 -179.1(3)
C21 C22 C23 C24 -0.6(6)
C22 C23 C24 O21 179.2(4)
C22 C23 C24 C25 0.1(6)
O21 C24 C25 C26 -178.6(3)
C23 C24 C25 C26 0.5(6)
C24 C25 C26 C21 -0.6(6)
C22 C21 C26 C25 0.0(6)
N2 C21 C26 C25 179.7(3)
C25 C24 O21 C27 -173.5(3)
C23 C24 O21 C27 7.4(6)
C1 N2 C3 O3 -169.0(4)
C21 N2 C3 O3 4.0(6)
C1 N2 C3 C9 9.5(5)
C21 N2 C3 C9 -177.5(4)
C5 C6 C7 C8 -46.6(7)
O1 C1 C8 C9 -178.2(4)
N2 C1 C8 C9 0.5(4)
O1 C1 C8 C7 -57.6(6)
N2 C1 C8 C7 121.1(4)
C6 C7 C8 C1 -76.0(5)
C6 C7 C8 C9 39.5(6)
O3 C3 C9 C8 169.8(4)
N2 C3 C9 C8 -8.6(5)
O3 C3 C9 C4 47.6(6)
N2 C3 C9 C4 -130.8(4)
C1 C8 C9 C3 4.8(5)
C7 C8 C9 C3 -113.3(4)
C1 C8 C9 C4 123.8(4)
C7 C8 C9 C4 5.6(5)
C5 C4 C9 C3 69.5(5)
C5 C4 C9 C8 -47.4(6)
C7 C6 C5 C4 2.0(7)
C7 C6 C5 C51A 179.6(6)
C9 C4 C5 C6 45.5(6)
C9 C4 C5 C51A -132.7(5)
C6 C5 C51A C52A -12.8(10)
C4 C5 C51A C52A 164.9(6)
C5 C51A C52A C53 -74.5(8)
C56 C54 C53 C52A 8.3(9)
C55 C54 C53 C52A -174.0(6)
C51A C52A C53 C54 -176.2(6)
